data_7107028
loop_
_publ_author_name
'Peng-Fei Li'
'Chuan-Feng Chen'

_publ_section_title
;
 Triptycene-derived calix[6]resorcinarene-like hosts: synthesis, structure
 and self-assemblies in the solid state
;
_journal_name_full Chem.Commun.
_journal_page_first 12170
_journal_paper_doi 10.1039/c1cc15895c
_journal_volume 47
_journal_year 2011
_chemical_formula_moiety 'C64 H56 O6, 3(C3 H6 O)'
_chemical_formula_sum 'C73 H74 O9'
_chemical_formula_weight 1095.32
_chemical_name_systematic
;
?
;
_space_group_IT_number 14
_symmetry_cell_setting monoclinic
_symmetry_space_group_name_Hall '-P 2yn'
_symmetry_space_group_name_H-M 'P 1 21/n 1'
_atom_sites_solution_hydrogens geom
_atom_sites_solution_primary direct
_atom_sites_solution_secondary difmap
_audit_creation_method SHELXL-97
_cell_angle_alpha 90.00
_cell_angle_beta 97.405(2)
_cell_angle_gamma 90.00
_cell_formula_units_Z 4
_cell_length_a 12.531(3)
_cell_length_b 38.597(8)
_cell_length_c 14.299(2)
_cell_measurement_reflns_used 14793
_cell_measurement_temperature 173(2)
_cell_measurement_theta_max 25.34
_cell_measurement_theta_min 1.53
_cell_volume 6858(2)
_computing_cell_refinement 'CrystalClear (Rigaku Inc., 2007)'
_computing_data_collection 'CrystalClear (Rigaku Inc., 2007)'
_computing_data_reduction 'CrystalClear (Rigaku Inc., 2007)'
_computing_molecular_graphics 'XP in Siemens SHELXTL (Sheldrick, 1994)'
_computing_publication_material 'SHELX97 (Sheldrick, 1997)'
_computing_structure_refinement 'SHELXL-97 (Sheldrick, 1997)'
_computing_structure_solution 'SHELXS-97 (Sheldrick, 1990)'
_diffrn_ambient_temperature 173(2)
_diffrn_measured_fraction_theta_full 0.997
_diffrn_measured_fraction_theta_max 0.997
_diffrn_measurement_device_type 'MM007-HF CCD(Saturn 724+)'
_diffrn_measurement_method '\w scans at fixed \c = 45\%'
_diffrn_radiation_monochromator Confocal
_diffrn_radiation_source 'rotating anode'
_diffrn_radiation_type MoK\a
_diffrn_radiation_wavelength 0.71073
_diffrn_reflns_av_R_equivalents 0.0504
_diffrn_reflns_av_sigmaI/netI 0.0507
_diffrn_reflns_limit_h_max 11
_diffrn_reflns_limit_h_min -15
_diffrn_reflns_limit_k_max 34
_diffrn_reflns_limit_k_min -46
_diffrn_reflns_limit_l_max 17
_diffrn_reflns_limit_l_min -17
_diffrn_reflns_number 41470
_diffrn_reflns_theta_full 25.34
_diffrn_reflns_theta_max 25.34
_diffrn_reflns_theta_min 1.06
_exptl_absorpt_coefficient_mu 0.069
_exptl_absorpt_correction_T_max 0.9857
_exptl_absorpt_correction_T_min 0.9763
_exptl_absorpt_correction_type multi-scan
_exptl_absorpt_process_details 'CrystalClear (Rigaku Inc., 2007)'
_exptl_crystal_colour colorless
_exptl_crystal_density_diffrn 1.061
_exptl_crystal_density_method 'not measured'
_exptl_crystal_description block
_exptl_crystal_F_000 2336
_exptl_crystal_size_max 0.35
_exptl_crystal_size_mid 0.32
_exptl_crystal_size_min 0.21
_refine_diff_density_max 1.375
_refine_diff_density_min -0.520
_refine_diff_density_rms 0.074
_refine_ls_extinction_method none
_refine_ls_goodness_of_fit_ref 1.090
_refine_ls_hydrogen_treatment constr
_refine_ls_matrix_type full
_refine_ls_number_parameters 767
_refine_ls_number_reflns 12518
_refine_ls_number_restraints 69
_refine_ls_restrained_S_all 1.101
_refine_ls_R_factor_all 0.1339
_refine_ls_R_factor_gt 0.1167
_refine_ls_shift/su_max 0.001
_refine_ls_shift/su_mean 0.000
_refine_ls_structure_factor_coef Fsqd
_refine_ls_weighting_details 'calc w=1/[\s^2^(Fo^2^)+(0.1312P)^2^+14.9063P] where P=(Fo^2^+2Fc^2^)/3'
_refine_ls_weighting_scheme calc
_refine_ls_wR_factor_gt 0.3025
_refine_ls_wR_factor_ref 0.3140
_reflns_number_gt 9948
_reflns_number_total 12518
_reflns_threshold_expression >2sigma(I)
_cod_data_source_file c1cc15895c.txt
_cod_data_source_block mx995
_cod_original_sg_symbol_H-M P2(1)/n
_cod_database_code 7107028

loop_
_symmetry_equiv_pos_as_xyz
'x, y, z'
'-x+1/2, y+1/2, -z+1/2'
'-x, -y, -z'
'x-1/2, -y-1/2, z-1/2'

loop_
_atom_site_label
_atom_site_type_symbol
_atom_site_fract_x
_atom_site_fract_y
_atom_site_fract_z
_atom_site_U_iso_or_equiv
_atom_site_adp_type
_atom_site_occupancy
_atom_site_symmetry_multiplicity
_atom_site_calc_flag
_atom_site_refinement_flags
_atom_site_disorder_assembly
_atom_site_disorder_group
O1 O 0.7885(3) 0.05964(8) 1.1501(2) 0.0549(9) Uani 1 1 d . . .
H1A H 0.7591 0.0592 1.0939 0.082 Uiso 1 1 calc R . .
O2 O 0.6956(2) 0.06189(8) 0.9657(2) 0.0444(7) Uani 1 1 d . . .
H2A H 0.7209 0.0448 0.9396 0.053 Uiso 1 1 d R . .
O3 O 0.7801(3) 0.00444(8) 0.8763(3) 0.0554(9) Uani 1 1 d . . .
H3A H 0.8036 -0.0144 0.8999 0.066 Uiso 1 1 d R . .
O4 O 1.4367(3) 0.08830(9) 0.9198(3) 0.0598(9) Uani 1 1 d . . .
H4A H 1.4500 0.0728 0.9608 0.072 Uiso 1 1 d R . .
O5 O 1.4330(2) 0.15455(8) 0.9934(2) 0.0496(8) Uani 1 1 d . . .
H5A H 1.4351 0.1343 0.9724 0.060 Uiso 1 1 d R . .
O6 O 1.4389(3) 0.14740(10) 1.1844(3) 0.0600(10) Uani 1 1 d . . .
H6A H 1.4481 0.1484 1.1273 0.090 Uiso 1 1 calc R . .
O7 O 0.1420(5) 0.05726(12) 1.0473(4) 0.0982(17) Uani 1 1 d . . .
O8 O 0.6690(4) 0.10064(18) 0.5230(4) 0.1125(19) Uani 1 1 d . . .
O9 O 0.4824(7) 0.0354(2) 0.0556(8) 0.173(4) Uani 1 1 d . . .
C1 C 0.9905(4) 0.20986(13) 1.4054(3) 0.0492(11) Uani 1 1 d . . .
H1B H 0.9592 0.2306 1.3789 0.059 Uiso 1 1 calc R . .
C2 C 1.0047(4) 0.20461(15) 1.5029(4) 0.0596(13) Uani 1 1 d . . .
H2B H 0.9825 0.2222 1.5428 0.072 Uiso 1 1 calc R . .
C3 C 1.0502(5) 0.17446(14) 1.5431(3) 0.0578(13) Uani 1 1 d . . .
H3B H 1.0596 0.1715 1.6096 0.069 Uiso 1 1 calc R . .
C4 C 1.0821(4) 0.14832(13) 1.4840(3) 0.0475(11) Uani 1 1 d . . .
H4B H 1.1135 0.1275 1.5103 0.057 Uiso 1 1 calc R . .
C5 C 1.0677(3) 0.15306(11) 1.3883(3) 0.0392(9) Uani 1 1 d . . .
C6 C 1.0232(3) 0.18400(11) 1.3483(3) 0.0390(9) Uani 1 1 d . . .
C7 C 0.7934(3) 0.12188(11) 1.1305(3) 0.0364(9) Uani 1 1 d . . .
C8 C 0.9469(3) 0.15277(10) 1.2087(3) 0.0356(9) Uani 1 1 d . . .
C10 C 0.9903(3) 0.12184(10) 1.2489(3) 0.0332(9) Uani 1 1 d . . .
C11 C 0.9374(4) 0.09098(11) 1.2272(3) 0.0395(10) Uani 1 1 d . . .
H11A H 0.9673 0.0697 1.2519 0.047 Uiso 1 1 calc R . .
C12 C 0.8393(4) 0.09136(11) 1.1684(3) 0.0402(10) Uani 1 1 d . . .
C13 C 0.8502(3) 0.15266(11) 1.1519(3) 0.0369(9) Uani 1 1 d . . .
H13A H 0.8210 0.1739 1.1266 0.044 Uiso 1 1 calc R . .
C14 C 0.6834(3) 0.12291(11) 1.0723(3) 0.0402(10) Uani 1 1 d . . .
H14A H 0.6450 0.1439 1.0896 0.048 Uiso 1 1 calc R . .
H14B H 0.6416 0.1025 1.0885 0.048 Uiso 1 1 calc R . .
C15 C 0.6869(3) 0.12312(11) 0.9661(3) 0.0377(9) Uani 1 1 d . . .
C16 C 0.6864(3) 0.15430(11) 0.9173(3) 0.0404(10) Uani 1 1 d . . .
H16A H 0.6849 0.1753 0.9520 0.048 Uiso 1 1 calc R . .
C17 C 0.6881(3) 0.15635(11) 0.8213(3) 0.0414(10) Uani 1 1 d . A .
C18 C 0.6885(3) 0.12503(11) 0.7722(3) 0.0402(10) Uani 1 1 d . . .
H18A H 0.6876 0.1255 0.7057 0.048 Uiso 1 1 calc R . .
C19 C 0.6899(3) 0.09337(11) 0.8173(3) 0.0391(9) Uani 1 1 d . . .
C20 C 0.6927(3) 0.09261(10) 0.9151(3) 0.0383(9) Uani 1 1 d . . .
C21 C 0.6939(4) 0.05983(12) 0.7611(3) 0.0472(11) Uani 1 1 d . . .
H21A H 0.6613 0.0639 0.6952 0.057 Uiso 1 1 calc R . .
H21B H 0.6508 0.0419 0.7885 0.057 Uiso 1 1 calc R . .
C22 C 0.8093(3) 0.04669(11) 0.7615(3) 0.0385(9) Uani 1 1 d . . .
C23 C 0.8769(4) 0.06355(10) 0.7077(3) 0.0382(9) Uani 1 1 d . . .
H23A H 0.8504 0.0824 0.6688 0.046 Uiso 1 1 calc R . .
C24 C 0.9833(3) 0.05327(10) 0.7097(3) 0.0357(9) Uani 1 1 d . . .
C25 C 1.0220(3) 0.02509(10) 0.7665(3) 0.0353(9) Uani 1 1 d . . .
C26 C 0.9550(4) 0.00815(10) 0.8207(3) 0.0393(10) Uani 1 1 d . . .
H26A H 0.9806 -0.0110 0.8590 0.047 Uiso 1 1 calc R . .
C27 C 0.8493(4) 0.01948(10) 0.8183(3) 0.0414(10) Uani 1 1 d . . .
C28 C 1.0664(4) 0.06851(10) 0.6527(3) 0.0378(9) Uani 1 1 d . . .
H28A H 1.0386 0.0886 0.6124 0.045 Uiso 1 1 calc R . .
C29 C 1.1652(4) 0.07757(11) 0.7245(3) 0.0381(9) Uani 1 1 d . . .
C30 C 1.2018(3) 0.04956(10) 0.7807(3) 0.0357(9) Uani 1 1 d . . .
C31 C 1.1385(4) 0.01656(10) 0.7584(3) 0.0378(9) Uani 1 1 d . . .
H31A H 1.1664 -0.0034 0.7989 0.045 Uiso 1 1 calc R . .
C32 C 1.1439(3) 0.01047(11) 0.6545(3) 0.0388(9) Uani 1 1 d . . .
C33 C 1.1825(4) -0.01880(11) 0.6130(3) 0.0461(11) Uani 1 1 d . . .
H33A H 1.2082 -0.0379 0.6512 0.055 Uiso 1 1 calc R . .
C34 C 1.1837(4) -0.02022(13) 0.5169(4) 0.0548(13) Uani 1 1 d . . .
H34A H 1.2117 -0.0401 0.4893 0.066 Uiso 1 1 calc R . .
C35 C 1.1442(4) 0.00733(13) 0.4602(3) 0.0521(12) Uani 1 1 d . . .
H35A H 1.1446 0.0063 0.3939 0.063 Uiso 1 1 calc R . .
C36 C 1.1038(4) 0.03670(12) 0.5014(3) 0.0469(11) Uani 1 1 d . . .
H36A H 1.0762 0.0556 0.4630 0.056 Uiso 1 1 calc R . .
C37 C 1.1041(4) 0.03808(11) 0.5962(3) 0.0389(9) Uani 1 1 d . . .
C38 C 1.2910(3) 0.05330(11) 0.8472(3) 0.0405(10) Uani 1 1 d . . .
H38A H 1.3142 0.0346 0.8881 0.049 Uiso 1 1 calc R . .
C39 C 1.3473(4) 0.08465(12) 0.8543(3) 0.0433(10) Uani 1 1 d . . .
C40 C 1.3168(4) 0.11207(12) 0.7939(3) 0.0430(10) Uani 1 1 d . . .
C41 C 1.2229(4) 0.10819(11) 0.7298(3) 0.0383(9) Uani 1 1 d . . .
H41A H 1.1987 0.1269 0.6894 0.046 Uiso 1 1 calc R . .
C42 C 1.3841(4) 0.14489(12) 0.7926(3) 0.0516(12) Uani 1 1 d . . .
H42A H 1.4586 0.1397 0.8210 0.062 Uiso 1 1 calc R . .
H42B H 1.3866 0.1518 0.7263 0.062 Uiso 1 1 calc R . .
C43 C 1.3426(4) 0.17525(12) 0.8449(3) 0.0460(11) Uani 1 1 d . . .
C44 C 1.2798(4) 0.20059(12) 0.7960(4) 0.0555(13) Uani 1 1 d . . .
H44A H 1.2622 0.1983 0.7297 0.067 Uiso 1 1 calc R . .
C45 C 1.2414(4) 0.22915(12) 0.8400(4) 0.0540(13) Uani 1 1 d . . .
C46 C 1.2679(4) 0.23148(11) 0.9393(4) 0.0459(11) Uani 1 1 d . . .
H46A H 1.2409 0.2504 0.9717 0.055 Uiso 1 1 calc R . .
C47 C 1.3316(3) 0.20709(10) 0.9903(3) 0.0352(9) Uani 1 1 d . . .
C48 C 1.3676(3) 0.17875(11) 0.9418(3) 0.0384(9) Uani 1 1 d . . .
C49 C 1.3598(3) 0.21080(11) 1.0961(3) 0.0403(10) Uani 1 1 d . . .
H49A H 1.4370 0.2052 1.1131 0.048 Uiso 1 1 calc R . .
H49B H 1.3495 0.2353 1.1135 0.048 Uiso 1 1 calc R . .
C50 C 1.2946(3) 0.18813(11) 1.1529(3) 0.0359(9) Uani 1 1 d . . .
C51 C 1.1897(4) 0.19732(10) 1.1657(3) 0.0389(9) Uani 1 1 d . . .
H51A H 1.1600 0.2181 1.1375 0.047 Uiso 1 1 calc R . .
C52 C 1.1284(3) 0.17752(10) 1.2174(3) 0.0360(9) Uani 1 1 d . . .
C53 C 1.0159(3) 0.18450(10) 1.2418(3) 0.0368(9) Uani 1 1 d . . .
H53A H 0.9849 0.2066 1.2138 0.044 Uiso 1 1 calc R . .
C54 C 1.0945(3) 0.12704(11) 1.3145(3) 0.0367(9) Uani 1 1 d . . .
H54A H 1.1250 0.1049 1.3429 0.044 Uiso 1 1 calc R . .
C55 C 1.1722(3) 0.14610(10) 1.2577(3) 0.0351(9) Uani 1 1 d . . .
C56 C 1.2746(3) 0.13634(11) 1.2463(3) 0.0407(10) Uani 1 1 d . . .
H56A H 1.3040 0.1155 1.2738 0.049 Uiso 1 1 calc R . .
C57 C 1.3357(3) 0.15734(11) 1.1939(3) 0.0386(9) Uani 1 1 d . . .
C58 C 0.6919(4) 0.19116(12) 0.7706(3) 0.0503(11) Uani 1 1 d D . .
C59 C 0.8014(7) 0.2057(3) 0.7945(8) 0.080(3) Uani 0.654(12) 1 d PDU A 1
H59A H 0.8191 0.2070 0.8632 0.119 Uiso 0.654(12) 1 calc PR A 1
H59B H 0.8041 0.2290 0.7675 0.119 Uiso 0.654(12) 1 calc PR A 1
H59C H 0.8536 0.1907 0.7686 0.119 Uiso 0.654(12) 1 calc PR A 1
C60 C 0.6542(14) 0.1883(3) 0.6673(7) 0.104(4) Uani 0.654(12) 1 d PDU A 1
H60A H 0.5813 0.1786 0.6579 0.155 Uiso 0.654(12) 1 calc PR A 1
H60B H 0.7028 0.1730 0.6379 0.155 Uiso 0.654(12) 1 calc PR A 1
H60C H 0.6536 0.2113 0.6383 0.155 Uiso 0.654(12) 1 calc PR A 1
C61 C 0.6092(8) 0.2157(2) 0.8044(8) 0.068(3) Uani 0.654(12) 1 d PDU A 1
H61A H 0.5368 0.2061 0.7880 0.102 Uiso 0.654(12) 1 calc PR A 1
H61B H 0.6134 0.2383 0.7738 0.102 Uiso 0.654(12) 1 calc PR A 1
H61C H 0.6242 0.2185 0.8729 0.102 Uiso 0.654(12) 1 calc PR A 1
C59' C 0.750(2) 0.1900(5) 0.6815(13) 0.086(6) Uani 0.346(12) 1 d PDU A 2
H59D H 0.8250 0.1834 0.6992 0.130 Uiso 0.346(12) 1 calc PR A 2
H59E H 0.7461 0.2129 0.6517 0.130 Uiso 0.346(12) 1 calc PR A 2
H59F H 0.7142 0.1729 0.6371 0.130 Uiso 0.346(12) 1 calc PR A 2
C60' C 0.5817(13) 0.2048(6) 0.734(2) 0.091(6) Uani 0.346(12) 1 d PDU A 2
H60D H 0.5888 0.2271 0.7024 0.137 Uiso 0.346(12) 1 calc PR A 2
H60E H 0.5398 0.2080 0.7866 0.137 Uiso 0.346(12) 1 calc PR A 2
H60F H 0.5448 0.1883 0.6888 0.137 Uiso 0.346(12) 1 calc PR A 2
C61' C 0.735(3) 0.2215(5) 0.8321(17) 0.113(8) Uani 0.346(12) 1 d PDU A 2
H61D H 0.8055 0.2155 0.8660 0.170 Uiso 0.346(12) 1 calc PR A 2
H61E H 0.6849 0.2267 0.8776 0.170 Uiso 0.346(12) 1 calc PR A 2
H61F H 0.7419 0.2419 0.7924 0.170 Uiso 0.346(12) 1 calc PR A 2
C62 C 1.1671(5) 0.25609(16) 0.7859(5) 0.081(2) Uani 1 1 d . . .
C63 C 1.1906(6) 0.2585(2) 0.6808(6) 0.112(3) Uani 1 1 d . . .
H63A H 1.1429 0.2758 0.6471 0.168 Uiso 1 1 calc R . .
H63B H 1.1778 0.2359 0.6503 0.168 Uiso 1 1 calc R . .
H63C H 1.2657 0.2653 0.6794 0.168 Uiso 1 1 calc R . .
C64 C 1.1853(8) 0.29179(18) 0.8271(8) 0.133(4) Uani 1 1 d . . .
H64A H 1.1701 0.2917 0.8926 0.200 Uiso 1 1 calc R . .
H64B H 1.1372 0.3083 0.7903 0.200 Uiso 1 1 calc R . .
H64C H 1.2602 0.2987 0.8251 0.200 Uiso 1 1 calc R . .
C65 C 1.0518(5) 0.2435(2) 0.7859(6) 0.102(3) Uani 1 1 d . . .
H65A H 1.0354 0.2420 0.8510 0.154 Uiso 1 1 calc R . .
H65B H 1.0437 0.2206 0.7563 0.154 Uiso 1 1 calc R . .
H65C H 1.0022 0.2598 0.7505 0.154 Uiso 1 1 calc R . .
C66 C 0.6308(8) 0.1063(3) 0.3583(7) 0.152(5) Uani 1 1 d . . .
H66A H 0.5589 0.0981 0.3673 0.229 Uiso 1 1 calc R . .
H66B H 0.6655 0.0893 0.3213 0.229 Uiso 1 1 calc R . .
H66C H 0.6248 0.1285 0.3246 0.229 Uiso 1 1 calc R . .
C67 C 0.6978(5) 0.11111(18) 0.4535(5) 0.0747(17) Uani 1 1 d . . .
C68 C 0.8054(7) 0.1226(2) 0.4464(6) 0.100(2) Uani 1 1 d . . .
H68A H 0.8448 0.1253 0.5098 0.150 Uiso 1 1 calc R . .
H68B H 0.8030 0.1448 0.4133 0.150 Uiso 1 1 calc R . .
H68C H 0.8419 0.1054 0.4113 0.150 Uiso 1 1 calc R . .
C69 C -0.0187(5) 0.0836(2) 0.9721(5) 0.083(2) Uani 1 1 d . . .
H69A H -0.0513 0.0610 0.9825 0.124 Uiso 1 1 calc R . .
H69B H -0.0272 0.0886 0.9044 0.124 Uiso 1 1 calc R . .
H69C H -0.0544 0.1016 1.0050 0.124 Uiso 1 1 calc R . .
C70 C 0.0995(4) 0.08261(13) 1.0098(3) 0.0490(11) Uani 1 1 d . . .
C71 C 0.1593(5) 0.11564(16) 0.9994(5) 0.0724(16) Uani 1 1 d . . .
H71A H 0.2348 0.1127 1.0260 0.109 Uiso 1 1 calc R . .
H71B H 0.1272 0.1343 1.0331 0.109 Uiso 1 1 calc R . .
H71C H 0.1552 0.1216 0.9325 0.109 Uiso 1 1 calc R . .
C72 C 0.4520(12) 0.0708(4) 0.1939(10) 0.178(5) Uani 1 1 d U . .
H72A H 0.4614 0.0675 0.2624 0.268 Uiso 1 1 calc R . .
H72B H 0.3776 0.0778 0.1726 0.268 Uiso 1 1 calc R . .
H72C H 0.5012 0.0889 0.1776 0.268 Uiso 1 1 calc R . .
C73 C 0.4750(8) 0.0391(3) 0.1488(15) 0.190(9) Uani 1 1 d . . .
C74 C 0.5318(8) 0.0145(3) 0.2198(11) 0.187(7) Uani 1 1 d . . .
H74A H 0.5269 0.0230 0.2836 0.280 Uiso 1 1 calc R . .
H74B H 0.6076 0.0127 0.2102 0.280 Uiso 1 1 calc R . .
H74C H 0.4980 -0.0084 0.2119 0.280 Uiso 1 1 calc R . .

loop_
_atom_site_aniso_label
_atom_site_aniso_U_11
_atom_site_aniso_U_22
_atom_site_aniso_U_33
_atom_site_aniso_U_23
_atom_site_aniso_U_13
_atom_site_aniso_U_12
O1 0.074(2) 0.0326(16) 0.054(2) 0.0083(14) -0.0089(17) -0.0080(15)
O2 0.0460(17) 0.0347(15) 0.0522(18) 0.0040(13) 0.0054(14) -0.0010(13)
O3 0.052(2) 0.0393(17) 0.078(2) 0.0097(16) 0.0190(17) -0.0012(14)
O4 0.0458(19) 0.059(2) 0.071(2) 0.0105(18) -0.0066(17) -0.0031(16)
O5 0.0353(16) 0.0467(18) 0.066(2) 0.0049(15) 0.0045(15) 0.0046(13)
O6 0.0415(18) 0.073(2) 0.067(2) 0.0247(19) 0.0096(16) 0.0169(16)
O7 0.131(4) 0.077(3) 0.094(3) 0.030(3) 0.045(3) 0.043(3)
O8 0.098(4) 0.173(6) 0.072(3) 0.022(4) 0.030(3) 0.026(4)
O9 0.128(6) 0.100(5) 0.279(12) 0.041(7) -0.018(7) -0.028(4)
C1 0.056(3) 0.050(3) 0.041(2) -0.010(2) 0.004(2) 0.008(2)
C2 0.061(3) 0.066(3) 0.053(3) -0.016(3) 0.012(2) 0.011(3)
C3 0.074(4) 0.067(3) 0.032(2) -0.007(2) 0.004(2) 0.012(3)
C4 0.057(3) 0.052(3) 0.032(2) 0.0008(19) 0.003(2) 0.010(2)
C5 0.041(2) 0.045(2) 0.032(2) -0.0043(18) 0.0056(17) 0.0015(18)
C6 0.041(2) 0.042(2) 0.035(2) -0.0034(18) 0.0072(17) 0.0053(18)
C7 0.037(2) 0.038(2) 0.035(2) 0.0028(17) 0.0099(17) 0.0061(17)
C8 0.040(2) 0.032(2) 0.035(2) -0.0013(16) 0.0084(17) 0.0054(17)
C10 0.037(2) 0.035(2) 0.0290(19) 0.0049(16) 0.0092(16) 0.0071(16)
C11 0.050(3) 0.032(2) 0.038(2) 0.0017(17) 0.0096(19) 0.0072(18)
C12 0.052(3) 0.036(2) 0.032(2) 0.0043(17) 0.0067(18) -0.0061(19)
C13 0.038(2) 0.035(2) 0.039(2) 0.0035(17) 0.0112(18) 0.0099(17)
C14 0.043(2) 0.035(2) 0.044(2) 0.0021(18) 0.0115(19) 0.0017(18)
C15 0.032(2) 0.037(2) 0.044(2) 0.0021(18) 0.0031(17) -0.0005(17)
C16 0.036(2) 0.039(2) 0.045(2) 0.0012(18) -0.0023(18) 0.0026(17)
C17 0.039(2) 0.040(2) 0.044(2) 0.0039(19) -0.0002(18) 0.0025(18)
C18 0.038(2) 0.046(2) 0.037(2) 0.0014(18) 0.0037(17) 0.0018(18)
C19 0.032(2) 0.042(2) 0.042(2) -0.0008(18) -0.0016(17) -0.0024(17)
C20 0.028(2) 0.031(2) 0.055(3) 0.0052(18) 0.0006(18) -0.0008(16)
C21 0.040(2) 0.049(3) 0.050(3) -0.011(2) -0.004(2) -0.003(2)
C22 0.046(2) 0.033(2) 0.036(2) -0.0060(17) 0.0013(18) 0.0002(18)
C23 0.053(3) 0.031(2) 0.029(2) -0.0065(16) -0.0005(18) 0.0012(18)
C24 0.046(2) 0.031(2) 0.030(2) -0.0055(16) 0.0059(17) -0.0034(17)
C25 0.048(2) 0.0275(19) 0.030(2) -0.0038(16) 0.0042(17) -0.0025(17)
C26 0.052(3) 0.027(2) 0.039(2) -0.0007(17) 0.0059(19) -0.0041(18)
C27 0.050(3) 0.029(2) 0.047(2) -0.0065(18) 0.014(2) -0.0047(18)
C28 0.050(2) 0.031(2) 0.031(2) 0.0031(16) 0.0006(18) -0.0006(18)
C29 0.048(2) 0.037(2) 0.029(2) 0.0001(17) 0.0062(18) -0.0009(18)
C30 0.042(2) 0.033(2) 0.034(2) -0.0042(16) 0.0126(17) -0.0016(17)
C31 0.052(3) 0.030(2) 0.033(2) 0.0041(16) 0.0097(18) 0.0008(18)
C32 0.037(2) 0.035(2) 0.046(2) -0.0042(18) 0.0101(18) -0.0048(17)
C33 0.056(3) 0.035(2) 0.048(3) -0.0076(19) 0.013(2) -0.001(2)
C34 0.071(3) 0.045(3) 0.051(3) -0.025(2) 0.014(2) -0.005(2)
C35 0.068(3) 0.052(3) 0.038(2) -0.012(2) 0.016(2) -0.011(2)
C36 0.058(3) 0.043(2) 0.039(2) -0.0118(19) 0.006(2) -0.007(2)
C37 0.048(2) 0.036(2) 0.034(2) -0.0021(17) 0.0086(18) -0.0062(18)
C38 0.042(2) 0.044(2) 0.038(2) 0.0000(18) 0.0137(18) 0.0016(19)
C39 0.037(2) 0.045(2) 0.047(3) -0.006(2) 0.0065(19) -0.0036(19)
C40 0.052(3) 0.045(2) 0.035(2) -0.0056(19) 0.0152(19) -0.012(2)
C41 0.055(3) 0.033(2) 0.027(2) -0.0012(16) 0.0088(18) -0.0032(18)
C42 0.067(3) 0.050(3) 0.040(2) -0.003(2) 0.015(2) -0.024(2)
C43 0.046(3) 0.042(2) 0.048(3) 0.008(2) 0.003(2) -0.018(2)
C44 0.069(3) 0.042(3) 0.049(3) 0.008(2) -0.016(2) -0.025(2)
C45 0.051(3) 0.041(3) 0.061(3) 0.017(2) -0.025(2) -0.018(2)
C46 0.040(2) 0.034(2) 0.061(3) 0.008(2) -0.003(2) -0.0031(18)
C47 0.030(2) 0.036(2) 0.038(2) 0.0073(17) -0.0002(16) -0.0107(16)
C48 0.029(2) 0.038(2) 0.049(2) 0.0099(19) 0.0060(18) -0.0080(17)
C49 0.036(2) 0.040(2) 0.043(2) -0.0037(18) -0.0005(18) -0.0063(18)
C50 0.040(2) 0.038(2) 0.029(2) -0.0050(16) -0.0016(16) -0.0041(17)
C51 0.048(2) 0.030(2) 0.038(2) -0.0014(17) 0.0034(18) 0.0033(18)
C52 0.044(2) 0.031(2) 0.033(2) 0.0004(16) 0.0017(17) 0.0044(17)
C53 0.046(2) 0.029(2) 0.036(2) 0.0012(16) 0.0087(18) 0.0071(17)
C54 0.043(2) 0.036(2) 0.032(2) 0.0083(17) 0.0057(17) 0.0093(17)
C55 0.043(2) 0.034(2) 0.029(2) -0.0015(16) 0.0069(17) 0.0044(17)
C56 0.042(2) 0.044(2) 0.036(2) 0.0113(18) 0.0040(18) 0.0101(19)
C57 0.036(2) 0.048(2) 0.031(2) 0.0031(18) 0.0022(17) 0.0002(18)
C58 0.059(3) 0.044(3) 0.048(3) 0.006(2) 0.006(2) -0.001(2)
C59 0.057(5) 0.076(6) 0.104(7) 0.041(5) 0.008(5) -0.021(4)
C60 0.150(9) 0.076(6) 0.079(6) 0.020(5) -0.004(6) 0.004(6)
C61 0.073(5) 0.046(4) 0.089(6) 0.026(4) 0.030(5) 0.011(4)
C59' 0.113(11) 0.070(9) 0.079(9) 0.022(7) 0.024(8) -0.009(8)
C60' 0.087(9) 0.078(9) 0.105(10) 0.030(8) -0.002(8) -0.004(7)
C61' 0.126(12) 0.099(11) 0.112(11) 0.006(8) 0.005(9) -0.015(9)
C62 0.067(4) 0.060(3) 0.101(5) 0.026(3) -0.042(3) -0.017(3)
C63 0.099(5) 0.123(6) 0.107(6) 0.077(5) -0.018(4) -0.028(5)
C64 0.132(7) 0.060(4) 0.184(10) 0.035(5) -0.071(7) 0.020(4)
C65 0.060(4) 0.112(6) 0.125(6) 0.077(5) -0.024(4) -0.013(4)
C66 0.099(7) 0.222(12) 0.129(8) 0.089(8) -0.011(6) -0.001(7)
C67 0.065(4) 0.084(4) 0.074(4) 0.031(3) 0.002(3) 0.007(3)
C68 0.099(6) 0.098(6) 0.106(6) 0.012(5) 0.022(5) 0.003(4)
C69 0.061(4) 0.123(6) 0.065(4) -0.032(4) 0.014(3) -0.016(4)
C70 0.056(3) 0.053(3) 0.040(2) -0.002(2) 0.015(2) 0.001(2)
C71 0.076(4) 0.068(4) 0.073(4) -0.003(3) 0.013(3) -0.017(3)
C72 0.192(6) 0.170(6) 0.184(6) 0.020(5) 0.067(5) 0.031(5)
C73 0.080(6) 0.138(9) 0.38(2) 0.169(13) 0.124(10) 0.057(6)
C74 0.111(7) 0.108(7) 0.343(19) 0.125(10) 0.037(9) 0.047(6)

loop_
_atom_type_symbol
_atom_type_description
_atom_type_scat_dispersion_real
_atom_type_scat_dispersion_imag
_atom_type_scat_source
C C 0.0033 0.0016 'International Tables Vol C Tables 4.2.6.8 and 6.1.1.4'
H H 0.0000 0.0000 'International Tables Vol C Tables 4.2.6.8 and 6.1.1.4'
O O 0.0106 0.0060 'International Tables Vol C Tables 4.2.6.8 and 6.1.1.4'

loop_
_geom_angle_atom_site_label_1
_geom_angle_atom_site_label_2
_geom_angle_atom_site_label_3
_geom_angle
C12 O1 H1A 109.5
C20 O2 H2A 115.1
C27 O3 H3A 112.7
C39 O4 H4A 118.3
C48 O5 H5A 118.6
C57 O6 H6A 109.5
C6 C1 C2 118.3(5)
C6 C1 H1B 120.8
C2 C1 H1B 120.8
C3 C2 C1 121.8(5)
C3 C2 H2B 119.1
C1 C2 H2B 119.1
C2 C3 C4 119.1(4)
C2 C3 H3B 120.5
C4 C3 H3B 120.5
C5 C4 C3 119.6(4)
C5 C4 H4B 120.2
C3 C4 H4B 120.2
C4 C5 C6 120.9(4)
C4 C5 C54 126.2(4)
C6 C5 C54 112.9(3)
C1 C6 C5 120.3(4)
C1 C6 C53 126.8(4)
C5 C6 C53 112.9(3)
C12 C7 C13 117.5(4)
C12 C7 C14 122.5(4)
C13 C7 C14 119.9(4)
C13 C8 C10 120.5(4)
C13 C8 C53 127.2(4)
C10 C8 C53 112.2(4)
C11 C10 C8 119.5(4)
C11 C10 C54 127.1(4)
C8 C10 C54 113.4(4)
C10 C11 C12 119.1(4)
C10 C11 H11A 120.4
C12 C11 H11A 120.4
O1 C12 C7 121.1(4)
O1 C12 C11 116.8(4)
C7 C12 C11 122.1(4)
C8 C13 C7 121.3(4)
C8 C13 H13A 119.4
C7 C13 H13A 119.4
C7 C14 C15 114.0(3)
C7 C14 H14A 108.8
C15 C14 H14A 108.8
C7 C14 H14B 108.8
C15 C14 H14B 108.8
H14A C14 H14B 107.6
C16 C15 C20 117.8(4)
C16 C15 C14 120.3(4)
C20 C15 C14 121.8(4)
C17 C16 C15 123.3(4)
C17 C16 H16A 118.3
C15 C16 H16A 118.3
C16 C17 C18 116.9(4)
C16 C17 C58 121.9(4)
C18 C17 C58 121.3(4)
C19 C18 C17 122.1(4)
C19 C18 H18A 118.9
C17 C18 H18A 118.9
C18 C19 C20 118.9(4)
C18 C19 C21 120.3(4)
C20 C19 C21 120.8(4)
O2 C20 C15 116.7(4)
O2 C20 C19 122.5(4)
C15 C20 C19 120.8(4)
C19 C21 C22 111.9(3)
C19 C21 H21A 109.2
C22 C21 H21A 109.2
C19 C21 H21B 109.2
C22 C21 H21B 109.2
H21A C21 H21B 107.9
C23 C22 C27 119.0(4)
C23 C22 C21 119.3(4)
C27 C22 C21 121.7(4)
C22 C23 C24 120.8(4)
C22 C23 H23A 119.6
C24 C23 H23A 119.6
C23 C24 C25 119.4(4)
C23 C24 C28 126.9(4)
C25 C24 C28 113.6(4)
C26 C25 C24 120.2(4)
C26 C25 C31 127.1(4)
C24 C25 C31 112.8(4)
C25 C26 C27 119.0(4)
C25 C26 H26A 120.5
C27 C26 H26A 120.5
C22 C27 C26 121.7(4)
C22 C27 O3 117.2(4)
C26 C27 O3 121.0(4)
C24 C28 C37 105.4(3)
C24 C28 C29 106.1(3)
C37 C28 C29 104.4(3)
C24 C28 H28A 113.4
C37 C28 H28A 113.4
C29 C28 H28A 113.4
C41 C29 C30 120.1(4)
C41 C29 C28 126.9(4)
C30 C29 C28 112.7(4)
C38 C30 C29 119.7(4)
C38 C30 C31 126.2(4)
C29 C30 C31 114.1(4)
C30 C31 C32 104.4(3)
C30 C31 C25 106.6(3)
C32 C31 C25 105.9(3)
C30 C31 H31A 113.1
C32 C31 H31A 113.1
C25 C31 H31A 113.1
C33 C32 C37 118.7(4)
C33 C32 C31 127.3(4)
C37 C32 C31 114.0(4)
C34 C33 C32 120.4(5)
C34 C33 H33A 119.8
C32 C33 H33A 119.8
C33 C34 C35 120.2(4)
C33 C34 H34A 119.9
C35 C34 H34A 119.9
C34 C35 C36 119.6(4)
C34 C35 H35A 120.2
C36 C35 H35A 120.2
C37 C36 C35 119.8(5)
C37 C36 H36A 120.1
C35 C36 H36A 120.1
C36 C37 C32 121.2(4)
C36 C37 C28 126.5(4)
C32 C37 C28 112.2(4)
C30 C38 C39 119.8(4)
C30 C38 H38A 120.1
C39 C38 H38A 120.1
O4 C39 C40 118.8(4)
O4 C39 C38 119.9(4)
C40 C39 C38 121.3(4)
C39 C40 C41 117.7(4)
C39 C40 C42 122.3(4)
C41 C40 C42 120.0(4)
C29 C41 C40 121.1(4)
C29 C41 H41A 119.5
C40 C41 H41A 119.5
C43 C42 C40 114.3(4)
C43 C42 H42A 108.7
C40 C42 H42A 108.7
C43 C42 H42B 108.7
C40 C42 H42B 108.7
H42A C42 H42B 107.6
C44 C43 C48 118.3(5)
C44 C43 C42 120.4(4)
C48 C43 C42 121.3(4)
C45 C44 C43 122.7(5)
C45 C44 H44A 118.6
C43 C44 H44A 118.6
C44 C45 C46 117.1(4)
C44 C45 C62 122.2(5)
C46 C45 C62 120.6(5)
C47 C46 C45 122.0(5)
C47 C46 H46A 119.0
C45 C46 H46A 119.0
C46 C47 C48 118.2(4)
C46 C47 C49 120.5(4)
C48 C47 C49 121.3(4)
C43 C48 O5 120.4(4)
C43 C48 C47 121.7(4)
O5 C48 C47 117.9(4)
C50 C49 C47 114.2(3)
C50 C49 H49A 108.7
C47 C49 H49A 108.7
C50 C49 H49B 108.7
C47 C49 H49B 108.7
H49A C49 H49B 107.6
C57 C50 C51 117.7(4)
C57 C50 C49 121.7(4)
C51 C50 C49 120.6(4)
C52 C51 C50 122.2(4)
C52 C51 H51A 118.9
C50 C51 H51A 118.9
C51 C52 C55 118.8(4)
C51 C52 C53 128.9(4)
C55 C52 C53 112.3(4)
C6 C53 C52 106.9(3)
C6 C53 C8 105.0(3)
C52 C53 C8 106.8(3)
C6 C53 H53A 112.5
C52 C53 H53A 112.5
C8 C53 H53A 112.5
C10 C54 C5 105.4(3)
C10 C54 C55 106.8(3)
C5 C54 C55 105.2(3)
C10 C54 H54A 112.9
C5 C54 H54A 112.9
C55 C54 H54A 112.9
C56 C55 C52 120.4(4)
C56 C55 C54 126.9(4)
C52 C55 C54 112.7(4)
C55 C56 C57 119.4(4)
C55 C56 H56A 120.3
C57 C56 H56A 120.3
O6 C57 C50 119.9(4)
O6 C57 C56 118.6(4)
C50 C57 C56 121.5(4)
C59 C58 C60 115.0(8)
C59 C58 C60' 136.7(10)
C60 C58 C60' 61.5(12)
C59 C58 C61' 47.7(12)
C60 C58 C61' 132.2(12)
C60' C58 C61' 99.9(15)
C59 C58 C61 109.8(7)
C60 C58 C61 102.5(8)
C60' C58 C61 42.7(11)
C61' C58 C61 62.8(13)
C59 C58 C17 107.9(5)
C60 C58 C17 112.2(6)
C60' C58 C17 112.9(9)
C61' C58 C17 115.6(11)
C61 C58 C17 109.3(5)
C59 C58 C59' 71.5(11)
C60 C58 C59' 46.0(9)
C60' C58 C59' 103.2(14)
C61' C58 C59' 109.3(15)
C61 C58 C59' 133.4(9)
C17 C58 C59' 114.3(8)
C58 C59 H59A 109.5
C58 C59 H59B 109.5
H59A C59 H59B 109.5
C58 C59 H59C 109.5
H59A C59 H59C 109.5
H59B C59 H59C 109.5
C58 C60 H60A 109.5
C58 C60 H60B 109.5
H60A C60 H60B 109.5
C58 C60 H60C 109.5
H60A C60 H60C 109.5
H60B C60 H60C 109.5
C58 C61 H61A 109.5
C58 C61 H61B 109.5
H61A C61 H61B 109.5
C58 C61 H61C 109.5
H61A C61 H61C 109.5
H61B C61 H61C 109.5
C58 C59' H59D 109.5
C58 C59' H59E 109.5
H59D C59' H59E 109.5
C58 C59' H59F 109.5
H59D C59' H59F 109.5
H59E C59' H59F 109.5
C58 C60' H60D 109.5
C58 C60' H60E 109.5
H60D C60' H60E 109.5
C58 C60' H60F 109.5
H60D C60' H60F 109.5
H60E C60' H60F 109.5
C58 C61' H61D 109.5
C58 C61' H61E 109.5
H61D C61' H61E 109.5
C58 C61' H61F 109.5
H61D C61' H61F 109.5
H61E C61' H61F 109.5
C64 C62 C65 112.8(8)
C64 C62 C45 111.9(5)
C65 C62 C45 107.3(5)
C64 C62 C63 106.4(7)
C65 C62 C63 108.2(6)
C45 C62 C63 110.2(6)
C62 C63 H63A 109.5
C62 C63 H63B 109.5
H63A C63 H63B 109.5
C62 C63 H63C 109.5
H63A C63 H63C 109.5
H63B C63 H63C 109.5
C62 C64 H64A 109.5
C62 C64 H64B 109.5
H64A C64 H64B 109.5
C62 C64 H64C 109.5
H64A C64 H64C 109.5
H64B C64 H64C 109.5
C62 C65 H65A 109.5
C62 C65 H65B 109.5
H65A C65 H65B 109.5
C62 C65 H65C 109.5
H65A C65 H65C 109.5
H65B C65 H65C 109.5
C67 C66 H66A 109.5
C67 C66 H66B 109.5
H66A C66 H66B 109.5
C67 C66 H66C 109.5
H66A C66 H66C 109.5
H66B C66 H66C 109.5
O8 C67 C68 124.1(7)
O8 C67 C66 121.6(7)
C68 C67 C66 113.0(7)
C67 C68 H68A 109.5
C67 C68 H68B 109.5
H68A C68 H68B 109.5
C67 C68 H68C 109.5
H68A C68 H68C 109.5
H68B C68 H68C 109.5
C70 C69 H69A 109.5
C70 C69 H69B 109.5
H69A C69 H69B 109.5
C70 C69 H69C 109.5
H69A C69 H69C 109.5
H69B C69 H69C 109.5
O7 C70 C71 122.5(6)
O7 C70 C69 122.4(6)
C71 C70 C69 115.2(5)
C70 C71 H71A 109.5
C70 C71 H71B 109.5
H71A C71 H71B 109.5
C70 C71 H71C 109.5
H71A C71 H71C 109.5
H71B C71 H71C 109.5
C73 C72 H72A 109.5
C73 C72 H72B 109.5
H72A C72 H72B 109.5
C73 C72 H72C 109.5
H72A C72 H72C 109.5
H72B C72 H72C 109.5
O9 C73 C72 125.4(10)
O9 C73 C74 120.6(12)
C72 C73 C74 110.0(18)
C73 C74 H74A 109.5
C73 C74 H74B 109.5
H74A C74 H74B 109.5
C73 C74 H74C 109.5
H74A C74 H74C 109.5
H74B C74 H74C 109.5

loop_
_geom_bond_atom_site_label_1
_geom_bond_atom_site_label_2
_geom_bond_distance
O1 C12 1.389(5)
O1 H1A 0.8400
O2 C20 1.387(5)
O2 H2A 0.8399
O3 C27 1.400(5)
O3 H3A 0.8397
O4 C39 1.372(5)
O4 H4A 0.8399
O5 C48 1.390(5)
O5 H5A 0.8399
O6 C57 1.373(5)
O6 H6A 0.8400
O7 C70 1.206(6)
O8 C67 1.172(8)
O9 C73 1.356(19)
C1 C6 1.384(6)
C1 C2 1.398(7)
C1 H1B 0.9500
C2 C3 1.388(8)
C2 H2B 0.9500
C3 C4 1.407(7)
C3 H3B 0.9500
C4 C5 1.370(6)
C4 H4B 0.9500
C5 C6 1.408(6)
C5 C54 1.524(6)
C6 C53 1.514(6)
C7 C12 1.390(6)
C7 C13 1.398(6)
C7 C14 1.517(6)
C8 C13 1.369(6)
C8 C10 1.404(5)
C8 C53 1.538(6)
C10 C11 1.379(6)
C10 C54 1.520(6)
C11 C12 1.397(6)
C11 H11A 0.9500
C13 H13A 0.9500
C14 C15 1.525(6)
C14 H14A 0.9900
C14 H14B 0.9900
C15 C16 1.391(6)
C15 C20 1.392(6)
C16 C17 1.378(6)
C16 H16A 0.9500
C17 C18 1.398(6)
C17 C58 1.530(6)
C18 C19 1.381(6)
C18 H18A 0.9500
C19 C20 1.395(6)
C19 C21 1.528(6)
C21 C22 1.532(6)
C21 H21A 0.9900
C21 H21B 0.9900
C22 C23 1.379(6)
C22 C27 1.382(6)
C23 C24 1.388(6)
C23 H23A 0.9500
C24 C25 1.406(6)
C24 C28 1.520(6)
C25 C26 1.379(6)
C25 C31 1.515(6)
C26 C27 1.391(6)
C26 H26A 0.9500
C28 C37 1.535(6)
C28 C29 1.543(6)
C28 H28A 1.0000
C29 C41 1.383(6)
C29 C30 1.389(6)
C30 C38 1.379(6)
C30 C31 1.513(6)
C31 C32 1.514(6)
C31 H31A 1.0000
C32 C33 1.391(6)
C32 C37 1.404(6)
C33 C34 1.377(7)
C33 H33A 0.9500
C34 C35 1.389(7)
C34 H34A 0.9500
C35 C36 1.402(7)
C35 H35A 0.9500
C36 C37 1.356(6)
C36 H36A 0.9500
C38 C39 1.398(6)
C38 H38A 0.9500
C39 C40 1.388(7)
C40 C41 1.404(6)
C40 C42 1.523(6)
C41 H41A 0.9500
C42 C43 1.516(7)
C42 H42A 0.9900
C42 H42B 0.9900
C43 C44 1.387(7)
C43 C48 1.388(6)
C44 C45 1.385(8)
C44 H44A 0.9500
C45 C46 1.418(7)
C45 C62 1.536(7)
C46 C47 1.380(6)
C46 H46A 0.9500
C47 C48 1.401(6)
C47 C49 1.515(6)
C49 C50 1.505(6)
C49 H49A 0.9900
C49 H49B 0.9900
C50 C57 1.394(6)
C50 C51 1.396(6)
C51 C52 1.366(6)
C51 H51A 0.9500
C52 C55 1.422(5)
C52 C53 1.519(6)
C53 H53A 1.0000
C54 C55 1.534(6)
C54 H54A 1.0000
C55 C56 1.368(6)
C56 C57 1.397(6)
C56 H56A 0.9500
C58 C59 1.481(9)
C58 C60 1.496(10)
C58 C60' 1.509(13)
C58 C61' 1.521(14)
C58 C61 1.529(8)
C58 C59' 1.544(13)
C59 H59A 0.9800
C59 H59B 0.9800
C59 H59C 0.9800
C60 H60A 0.9800
C60 H60B 0.9800
C60 H60C 0.9800
C61 H61A 0.9800
C61 H61B 0.9800
C61 H61C 0.9800
C59' H59D 0.9800
C59' H59E 0.9800
C59' H59F 0.9800
C60' H60D 0.9800
C60' H60E 0.9800
C60' H60F 0.9800
C61' H61D 0.9800
C61' H61E 0.9800
C61' H61F 0.9800
C62 C64 1.504(10)
C62 C65 1.525(9)
C62 C63 1.572(11)
C63 H63A 0.9800
C63 H63B 0.9800
C63 H63C 0.9800
C64 H64A 0.9800
C64 H64B 0.9800
C64 H64C 0.9800
C65 H65A 0.9800
C65 H65B 0.9800
C65 H65C 0.9800
C66 C67 1.516(12)
C66 H66A 0.9800
C66 H66B 0.9800
C66 H66C 0.9800
C67 C68 1.435(10)
C68 H68A 0.9800
C68 H68B 0.9800
C68 H68C 0.9800
C69 C70 1.510(8)
C69 H69A 0.9800
C69 H69B 0.9800
C69 H69C 0.9800
C70 C71 1.496(7)
C71 H71A 0.9800
C71 H71B 0.9800
C71 H71C 0.9800
C72 C73 1.429(19)
C72 H72A 0.9800
C72 H72B 0.9800
C72 H72C 0.9800
C73 C74 1.503(15)
C74 H74A 0.9800
C74 H74B 0.9800
C74 H74C 0.9800

loop_
_geom_hbond_atom_site_label_D
_geom_hbond_atom_site_label_H
_geom_hbond_atom_site_label_A
_geom_hbond_distance_DH
_geom_hbond_distance_HA
_geom_hbond_distance_DA
_geom_hbond_angle_DHA
_geom_hbond_site_symmetry_A
O1 H1A O2 0.84 1.90 2.743(5) 175.4 .
O2 H2A O3 0.84 1.99 2.832(5) 179.4 .
O3 H3A O7 0.84 1.91 2.746(5) 179.5 3_657
O4 H4A O9 0.84 1.99 2.826(10) 178.8 1_656
O5 H5A O4 0.84 1.93 2.768(5) 177.8 .
O6 H6A O5 0.84 1.91 2.736(5) 165.8 .

loop_
_geom_torsion_atom_site_label_1
_geom_torsion_atom_site_label_2
_geom_torsion_atom_site_label_3
_geom_torsion_atom_site_label_4
_geom_torsion
C6 C1 C2 C3 0.0(8)
C1 C2 C3 C4 -0.5(9)
C2 C3 C4 C5 -0.1(8)
C3 C4 C5 C6 1.3(7)
C3 C4 C5 C54 -178.0(5)
C2 C1 C6 C5 1.2(7)
C2 C1 C6 C53 -179.6(5)
C4 C5 C6 C1 -1.8(7)
C54 C5 C6 C1 177.5(4)
C4 C5 C6 C53 178.9(4)
C54 C5 C6 C53 -1.8(5)
C13 C8 C10 C11 3.2(6)
C53 C8 C10 C11 179.3(4)
C13 C8 C10 C54 -176.5(4)
C53 C8 C10 C54 -0.4(5)
C8 C10 C11 C12 -2.6(6)
C54 C10 C11 C12 177.1(4)
C13 C7 C12 O1 -179.6(4)
C14 C7 C12 O1 3.7(6)
C13 C7 C12 C11 1.1(6)
C14 C7 C12 C11 -175.6(4)
C10 C11 C12 O1 -178.9(4)
C10 C11 C12 C7 0.4(6)
C10 C8 C13 C7 -1.7(6)
C53 C8 C13 C7 -177.1(4)
C12 C7 C13 C8 -0.5(6)
C14 C7 C13 C8 176.4(4)
C12 C7 C14 C15 -98.3(5)
C13 C7 C14 C15 85.1(5)
C7 C14 C15 C16 -92.7(5)
C7 C14 C15 C20 86.0(5)
C20 C15 C16 C17 2.0(6)
C14 C15 C16 C17 -179.2(4)
C15 C16 C17 C18 1.1(6)
C15 C16 C17 C58 -177.6(4)
C16 C17 C18 C19 -1.7(6)
C58 C17 C18 C19 177.0(4)
C17 C18 C19 C20 -0.9(6)
C17 C18 C19 C21 -178.1(4)
C16 C15 C20 O2 178.5(4)
C14 C15 C20 O2 -0.3(6)
C16 C15 C20 C19 -4.7(6)
C14 C15 C20 C19 176.5(4)
C18 C19 C20 O2 -179.2(4)
C21 C19 C20 O2 -2.1(6)
C18 C19 C20 C15 4.2(6)
C21 C19 C20 C15 -178.7(4)
C18 C19 C21 C22 94.5(5)
C20 C19 C21 C22 -82.6(5)
C19 C21 C22 C23 -73.9(5)
C19 C21 C22 C27 102.7(5)
C27 C22 C23 C24 0.5(6)
C21 C22 C23 C24 177.2(4)
C22 C23 C24 C25 0.7(6)
C22 C23 C24 C28 178.2(4)
C23 C24 C25 C26 -0.8(6)
C28 C24 C25 C26 -178.6(4)
C23 C24 C25 C31 178.3(3)
C28 C24 C25 C31 0.5(5)
C24 C25 C26 C27 -0.2(6)
C31 C25 C26 C27 -179.2(4)
C23 C22 C27 C26 -1.7(6)
C21 C22 C27 C26 -178.2(4)
C23 C22 C27 O3 176.1(4)
C21 C22 C27 O3 -0.5(6)
C25 C26 C27 C22 1.5(6)
C25 C26 C27 O3 -176.2(4)
C23 C24 C28 C37 -122.1(4)
C25 C24 C28 C37 55.5(4)
C23 C24 C28 C29 127.6(4)
C25 C24 C28 C29 -54.8(4)
C24 C28 C29 C41 -133.0(4)
C37 C28 C29 C41 116.0(5)
C24 C28 C29 C30 54.0(4)
C37 C28 C29 C30 -57.0(4)
C41 C29 C30 C38 5.3(6)
C28 C29 C30 C38 178.7(4)
C41 C29 C30 C31 -172.6(4)
C28 C29 C30 C31 0.9(5)
C38 C30 C31 C32 -121.7(4)
C29 C30 C31 C32 55.9(5)
C38 C30 C31 C25 126.4(4)
C29 C30 C31 C25 -55.9(4)
C26 C25 C31 C30 -126.0(4)
C24 C25 C31 C30 54.9(4)
C26 C25 C31 C32 123.2(4)
C24 C25 C31 C32 -55.9(4)
C30 C31 C32 C33 123.1(5)
C25 C31 C32 C33 -124.6(5)
C30 C31 C32 C37 -57.2(5)
C25 C31 C32 C37 55.1(4)
C37 C32 C33 C34 1.4(7)
C31 C32 C33 C34 -178.9(4)
C32 C33 C34 C35 -1.4(7)
C33 C34 C35 C36 0.4(8)
C34 C35 C36 C37 0.4(7)
C35 C36 C37 C32 -0.4(7)
C35 C36 C37 C28 178.0(4)
C33 C32 C37 C36 -0.5(6)
C31 C32 C37 C36 179.8(4)
C33 C32 C37 C28 -179.1(4)
C31 C32 C37 C28 1.2(5)
C24 C28 C37 C36 125.4(5)
C29 C28 C37 C36 -123.1(5)
C24 C28 C37 C32 -56.2(4)
C29 C28 C37 C32 55.4(4)
C29 C30 C38 C39 -3.3(6)
C31 C30 C38 C39 174.2(4)
C30 C38 C39 O4 -179.3(4)
C30 C38 C39 C40 -1.6(7)
O4 C39 C40 C41 -177.8(4)
C38 C39 C40 C41 4.5(6)
O4 C39 C40 C42 4.9(7)
C38 C39 C40 C42 -172.8(4)
C30 C29 C41 C40 -2.3(6)
C28 C29 C41 C40 -174.8(4)
C39 C40 C41 C29 -2.5(6)
C42 C40 C41 C29 174.8(4)
C39 C40 C42 C43 -101.0(5)
C41 C40 C42 C43 81.8(5)
C40 C42 C43 C44 -97.7(5)
C40 C42 C43 C48 83.3(6)
C48 C43 C44 C45 0.2(7)
C42 C43 C44 C45 -178.8(4)
C43 C44 C45 C46 -0.9(7)
C43 C44 C45 C62 -176.8(5)
C44 C45 C46 C47 1.9(7)
C62 C45 C46 C47 177.9(4)
C45 C46 C47 C48 -2.1(6)
C45 C46 C47 C49 178.9(4)
C44 C43 C48 O5 -178.1(4)
C42 C43 C48 O5 0.9(6)
C44 C43 C48 C47 -0.4(6)
C42 C43 C48 C47 178.6(4)
C46 C47 C48 C43 1.3(6)
C49 C47 C48 C43 -179.6(4)
C46 C47 C48 O5 179.1(4)
C49 C47 C48 O5 -1.9(5)
C46 C47 C49 C50 101.5(5)
C48 C47 C49 C50 -77.6(5)
C47 C49 C50 C57 101.1(5)
C47 C49 C50 C51 -78.5(5)
C57 C50 C51 C52 0.9(6)
C49 C50 C51 C52 -179.5(4)
C50 C51 C52 C55 -1.4(6)
C50 C51 C52 C53 176.9(4)
C1 C6 C53 C52 125.4(5)
C5 C6 C53 C52 -55.4(5)
C1 C6 C53 C8 -121.4(5)
C5 C6 C53 C8 57.8(4)
C51 C52 C53 C6 -122.7(5)
C55 C52 C53 C6 55.7(4)
C51 C52 C53 C8 125.3(4)
C55 C52 C53 C8 -56.3(4)
C13 C8 C53 C6 119.1(4)
C10 C8 C53 C6 -56.7(4)
C13 C8 C53 C52 -127.6(4)
C10 C8 C53 C52 56.6(4)
C11 C10 C54 C5 -123.3(4)
C8 C10 C54 C5 56.4(4)
C11 C10 C54 C55 125.1(4)
C8 C10 C54 C55 -55.2(4)
C4 C5 C54 C10 124.0(5)
C6 C5 C54 C10 -55.3(5)
C4 C5 C54 C55 -123.3(5)
C6 C5 C54 C55 57.4(4)
C51 C52 C55 C56 1.3(6)
C53 C52 C55 C56 -177.3(4)
C51 C52 C55 C54 179.2(4)
C53 C52 C55 C54 0.6(5)
C10 C54 C55 C56 -127.1(4)
C5 C54 C55 C56 121.2(4)
C10 C54 C55 C52 55.1(4)
C5 C54 C55 C52 -56.6(4)
C52 C55 C56 C57 -0.7(6)
C54 C55 C56 C57 -178.3(4)
C51 C50 C57 O6 -179.1(4)
C49 C50 C57 O6 1.3(6)
C51 C50 C57 C56 -0.2(6)
C49 C50 C57 C56 -179.8(4)
C55 C56 C57 O6 179.0(4)
C55 C56 C57 C50 0.1(6)
C16 C17 C58 C59 72.9(8)
C18 C17 C58 C59 -105.8(7)
C16 C17 C58 C60 -159.5(8)
C18 C17 C58 C60 21.9(9)
C16 C17 C58 C60' -92.2(14)
C18 C17 C58 C60' 89.1(14)
C16 C17 C58 C61' 21.9(15)
C18 C17 C58 C61' -156.7(15)
C16 C17 C58 C61 -46.5(7)
C18 C17 C58 C61 134.9(6)
C16 C17 C58 C59' 150.2(12)
C18 C17 C58 C59' -28.4(12)
C44 C45 C62 C64 -147.8(7)
C46 C45 C62 C64 36.4(9)
C44 C45 C62 C65 88.0(8)
C46 C45 C62 C65 -87.8(7)
C44 C45 C62 C63 -29.6(7)
C46 C45 C62 C63 154.6(5)

loop_
_platon_squeeze_void_nr
_platon_squeeze_void_average_x
_platon_squeeze_void_average_y
_platon_squeeze_void_average_z
_platon_squeeze_void_volume
_platon_squeeze_void_count_electrons
_platon_squeeze_void_content
1 0.000 0.500 1.000 681 142 ' '
2 0.500 0.000 0.500 681 142 ' '
